data_1545697
loop_
_publ_author_name
'Wei, Fang'
'Zhou, Tong'
'Ma, Yudao'
'Tung, Chen-Ho'
'Xu, Zhenghu'

_publ_section_title
;
 Bench-Stable 5-Stannyl Triazoles by a Copper(I)-Catalyzed Interrupted
 Click Reaction: Bridge to Trifluoromethyltriazoles and
 Trifluoromethylthiotriazoles.
;
_journal_issue 8
_journal_name_full 'Organic letters'
_journal_page_first 2098
_journal_page_last 2101
_journal_paper_doi 10.1021/acs.orglett.7b00701
_journal_volume 19
_journal_year 2017
_chemical_formula_moiety 'C22 H18 F6 N4 S2'
_chemical_formula_sum 'C22 H18 F6 N4 S2'
_chemical_formula_weight 516.52
_space_group_crystal_system triclinic
_space_group_IT_number 2
_space_group_name_Hall '-P 1'
_space_group_name_H-M_alt 'P -1'
_symmetry_space_group_name_Hall '-P 1'
_symmetry_space_group_name_H-M 'P -1'
_atom_sites_solution_hydrogens geom
_audit_creation_date 2016-10-25
_audit_creation_method
;
Olex2 1.2
(compiled 2016.09.09 svn.r3337 for OlexSys, GUI svn.r5227)
;
_cell_angle_alpha 79.674(2)
_cell_angle_beta 72.6280(10)
_cell_angle_gamma 78.5330(10)
_cell_formula_units_Z 2
_cell_length_a 9.9804(17)
_cell_length_b 10.4605(18)
_cell_length_c 12.323(2)
_cell_measurement_reflns_used 4441
_cell_measurement_temperature 571(2)
_cell_measurement_theta_max 27.45
_cell_measurement_theta_min 2.48
_cell_volume 1193.4(3)
_computing_cell_refinement 'SAINT V8.30C (?, 2016)'
_computing_data_reduction 'SAINT V8.30C (?, 2016)'
_computing_molecular_graphics 'Olex2 (Dolomanov et al., 2009)'
_computing_publication_material 'Olex2 (Dolomanov et al., 2009)'
_computing_structure_refinement 'ShelXL (Sheldrick, 2015)'
_diffrn_ambient_temperature 571.15
_diffrn_measured_fraction_theta_full 0.994
_diffrn_measured_fraction_theta_max 0.994
_diffrn_measurement_device_type 'CCD area detector'
_diffrn_measurement_method 'phi and omega scans'
_diffrn_radiation_monochromator graphite
_diffrn_radiation_type MoK\a
_diffrn_radiation_wavelength 0.71073
_diffrn_reflns_av_R_equivalents 0.0371
_diffrn_reflns_av_unetI/netI 0.0440
_diffrn_reflns_Laue_measured_fraction_full 0.994
_diffrn_reflns_Laue_measured_fraction_max 0.994
_diffrn_reflns_limit_h_max 11
_diffrn_reflns_limit_h_min -11
_diffrn_reflns_limit_k_max 12
_diffrn_reflns_limit_k_min -12
_diffrn_reflns_limit_l_max 14
_diffrn_reflns_limit_l_min -14
_diffrn_reflns_number 10593
_diffrn_reflns_point_group_measured_fraction_full 0.994
_diffrn_reflns_point_group_measured_fraction_max 0.994
_diffrn_reflns_theta_full 24.999
_diffrn_reflns_theta_max 24.999
_diffrn_reflns_theta_min 2.483
_exptl_absorpt_coefficient_mu 0.288
_exptl_absorpt_correction_T_max 0.7456
_exptl_absorpt_correction_T_min 0.5155
_exptl_absorpt_correction_type multi-scan
_exptl_absorpt_process_details
;
SADABS-2012/1 (Bruker,2012) was used for absorption correction.
wR2(int) was 0.0964 before and 0.0445 after correction.
The Ratio of minimum to maximum transmission is 0.6914.
The \l/2 correction factor is 0.0015.
;
_exptl_crystal_colour white
_exptl_crystal_density_diffrn 1.437
_exptl_crystal_description block
_exptl_crystal_F_000 528
_exptl_crystal_size_max 0.2
_exptl_crystal_size_mid 0.1
_exptl_crystal_size_min 0.1
_refine_diff_density_max 0.316
_refine_diff_density_min -0.582
_refine_diff_density_rms 0.115
_refine_ls_extinction_method none
_refine_ls_goodness_of_fit_ref 1.095
_refine_ls_hydrogen_treatment constr
_refine_ls_matrix_type full
_refine_ls_number_parameters 307
_refine_ls_number_reflns 4181
_refine_ls_number_restraints 0
_refine_ls_restrained_S_all 1.095
_refine_ls_R_factor_all 0.0708
_refine_ls_R_factor_gt 0.0544
_refine_ls_shift/su_max 0.001
_refine_ls_shift/su_mean 0.000
_refine_ls_structure_factor_coef Fsqd
_refine_ls_weighting_details 'w=1/[\s^2^(Fo^2^)+(0.0742P)^2^+0.5690P] where P=(Fo^2^+2Fc^2^)/3'
_refine_ls_weighting_scheme calc
_refine_ls_wR_factor_gt 0.1328
_refine_ls_wR_factor_ref 0.1522
_reflns_Friedel_coverage 0.000
_reflns_number_gt 3263
_reflns_number_total 4181
_reflns_threshold_expression 'I > 2\s(I)'
_cod_data_source_file ol7b00701_si_002.cif
_cod_data_source_block p
_cod_depositor_comments 'Adding full bibliography for 1545697.cif.'
_cod_original_cell_volume 1193.4(4)
_cod_database_code 1545697
_shelx_space_group_comment
;
The symmetry employed for this shelxl refinement is uniquely defined
by the following loop, which should always be used as a source of
symmetry information in preference to the above space-group names.
They are only intended as comments.
;
_shelx_estimated_absorpt_t_max 0.972
_shelx_estimated_absorpt_t_min 0.945
_olex2_refinement_description
;
1. Fixed Uiso
 At 1.2 times of:
  All C(H) groups, All C(H,H) groups
2.a Secondary CH2 refined with riding coordinates:
 C9(H9A,H9B), C10(H10A,H10B), C11(H11A,H11B), C12(H12A,H12B)
2.b Aromatic/amide H refined with riding coordinates:
 C1(H1), C2(H2), C3(H3), C5(H5), C6(H6), C13(H13), C17(H17), C18(H18),
 C19(H19), C20(H20)
;
_shelx_shelxl_version_number 2014/7
_olex2_submission_special_instructions 'No special instructions were received'

loop_
_space_group_symop_operation_xyz
'x, y, z'
'-x, -y, -z'

loop_
_atom_site_label
_atom_site_type_symbol
_atom_site_fract_x
_atom_site_fract_y
_atom_site_fract_z
_atom_site_U_iso_or_equiv
_atom_site_adp_type
_atom_site_occupancy
_atom_site_site_symmetry_order
_atom_site_calc_flag
_atom_site_refinement_flags_posn
S1 S 0.13005(7) 0.33638(7) 0.88659(6) 0.0544(2) Uani 1 1 d .
S2 S 0.31370(8) 1.28447(7) 0.46027(7) 0.0591(2) Uani 1 1 d .
F1 F 0.2510(3) 0.2125(2) 1.04530(18) 0.0942(7) Uani 1 1 d .
F2 F 0.0720(3) 0.3566(3) 1.0980(2) 0.1224(10) Uani 1 1 d .
F3 F 0.2740(4) 0.4102(3) 1.0037(2) 0.1302(11) Uani 1 1 d .
F4 F 0.0932(2) 1.4046(2) 0.3897(3) 0.1122(9) Uani 1 1 d .
F5 F 0.2918(3) 1.4651(2) 0.2952(3) 0.1186(10) Uani 1 1 d .
F6 F 0.2397(3) 1.2843(3) 0.2742(2) 0.1097(8) Uani 1 1 d .
N1 N 0.1629(2) 0.95239(19) 0.55224(18) 0.0442(5) Uani 1 1 d .
N2 N 0.3768(2) 0.3689(2) 0.7214(2) 0.0471(5) Uani 1 1 d .
N3 N 0.4934(3) 0.3035(2) 0.6570(2) 0.0607(7) Uani 1 1 d .
N4 N 0.4856(2) 0.1769(2) 0.6852(2) 0.0571(6) Uani 1 1 d .
C1 C 0.2667(4) -0.2166(3) 0.9303(3) 0.0675(9) Uani 1 1 d .
H1 H 0.2459 -0.2986 0.9679 0.081 Uiso 1 1 calc R
C2 C 0.1594(4) -0.1169(3) 0.9149(3) 0.0601(8) Uani 1 1 d .
H2 H 0.0656 -0.1318 0.9412 0.072 Uiso 1 1 calc R
C3 C 0.1894(3) 0.0054(3) 0.8605(2) 0.0492(6) Uani 1 1 d .
H3 H 0.1157 0.0720 0.8499 0.059 Uiso 1 1 calc R
C4 C 0.3279(3) 0.0301(2) 0.8217(2) 0.0436(6) Uani 1 1 d .
C5 C 0.4365(3) -0.0723(3) 0.8357(3) 0.0669(9) Uani 1 1 d .
H5 H 0.5307 -0.0585 0.8085 0.080 Uiso 1 1 calc R
C6 C 0.4046(4) -0.1946(3) 0.8902(3) 0.0792(11) Uani 1 1 d .
H6 H 0.4777 -0.2625 0.8995 0.095 Uiso 1 1 calc R
C7 C 0.3628(3) 0.1607(2) 0.7683(2) 0.0424(6) Uani 1 1 d .
C8 C 0.2914(3) 0.2844(2) 0.7912(2) 0.0415(6) Uani 1 1 d .
C9 C 0.3587(3) 0.5131(3) 0.7110(3) 0.0568(7) Uani 1 1 d .
H9A H 0.4519 0.5401 0.6845 0.068 Uiso 1 1 calc R
H9B H 0.3135 0.5401 0.7865 0.068 Uiso 1 1 calc R
C10 C 0.2722(3) 0.5840(2) 0.6312(2) 0.0468(6) Uani 1 1 d .
H10A H 0.1793 0.5566 0.6554 0.056 Uiso 1 1 calc R
H10B H 0.3190 0.5622 0.5542 0.056 Uiso 1 1 calc R
C11 C 0.2557(3) 0.7312(2) 0.6315(2) 0.0465(6) Uani 1 1 d .
H11A H 0.2053 0.7521 0.7082 0.056 Uiso 1 1 calc R
H11B H 0.3493 0.7564 0.6124 0.056 Uiso 1 1 calc R
C12 C 0.1770(3) 0.8112(2) 0.5485(2) 0.0503(7) Uani 1 1 d .
H12A H 0.2275 0.7916 0.4714 0.060 Uiso 1 1 calc R
H12B H 0.0832 0.7866 0.5671 0.060 Uiso 1 1 calc R
C13 C 0.2602(3) 1.0296(2) 0.4883(2) 0.0458(6) Uani 1 1 d .
H13 H 0.3427 1.0019 0.4331 0.055 Uiso 1 1 calc R
C14 C 0.2182(3) 1.1546(2) 0.5176(2) 0.0434(6) Uani 1 1 d .
C15 C 0.0871(3) 1.1553(2) 0.6060(2) 0.0423(6) Uani 1 1 d .
C16 C 0.0562(3) 1.0265(2) 0.6257(2) 0.0421(6) Uani 1 1 d .
C17 C -0.0658(3) 0.9909(3) 0.7077(3) 0.0564(7) Uani 1 1 d .
H17 H -0.0863 0.9057 0.7202 0.068 Uiso 1 1 calc R
C18 C -0.1544(3) 1.0873(4) 0.7691(3) 0.0688(9) Uani 1 1 d .
H18 H -0.2357 1.0662 0.8251 0.083 Uiso 1 1 calc R
C19 C -0.1260(3) 1.2149(3) 0.7499(3) 0.0652(9) Uani 1 1 d .
H19 H -0.1892 1.2775 0.7926 0.078 Uiso 1 1 calc R
C20 C -0.0070(3) 1.2512(3) 0.6694(2) 0.0540(7) Uani 1 1 d .
H20 H 0.0108 1.3374 0.6571 0.065 Uiso 1 1 calc R
C21 C 0.2306(3) 1.3624(3) 0.3514(3) 0.0677(9) Uani 1 1 d .
C28 C 0.1873(4) 0.3284(3) 1.0128(3) 0.0703(9) Uani 1 1 d .

loop_
_atom_site_aniso_label
_atom_site_aniso_U_11
_atom_site_aniso_U_22
_atom_site_aniso_U_33
_atom_site_aniso_U_23
_atom_site_aniso_U_13
_atom_site_aniso_U_12
S1 0.0511(4) 0.0478(4) 0.0575(5) -0.0103(3) -0.0139(3) 0.0094(3)
S2 0.0601(5) 0.0479(4) 0.0766(5) 0.0018(4) -0.0283(4) -0.0187(3)
F1 0.1336(19) 0.0725(14) 0.0710(13) -0.0019(11) -0.0461(13) 0.0179(13)
F2 0.139(2) 0.137(2) 0.0679(14) -0.0430(15) -0.0103(14) 0.0321(18)
F3 0.219(3) 0.107(2) 0.112(2) 0.0109(16) -0.097(2) -0.076(2)
F4 0.0654(13) 0.0898(16) 0.159(2) 0.0387(16) -0.0365(14) 0.0002(11)
F5 0.1065(17) 0.0792(15) 0.166(2) 0.0665(16) -0.0564(17) -0.0484(13)
F6 0.156(2) 0.1086(19) 0.0805(15) 0.0110(14) -0.0596(16) -0.0351(17)
N1 0.0586(13) 0.0287(10) 0.0463(12) -0.0020(9) -0.0207(10) -0.0022(9)
N2 0.0487(12) 0.0327(11) 0.0591(14) 0.0041(10) -0.0213(11) -0.0033(9)
N3 0.0506(13) 0.0479(14) 0.0726(17) 0.0050(12) -0.0085(12) -0.0063(11)
N4 0.0486(13) 0.0447(13) 0.0656(16) 0.0009(11) -0.0052(11) -0.0016(10)
C1 0.105(3) 0.0376(16) 0.0554(18) 0.0047(13) -0.0175(18) -0.0179(16)
C2 0.077(2) 0.0494(17) 0.0524(17) -0.0052(14) -0.0083(15) -0.0209(15)
C3 0.0558(16) 0.0413(14) 0.0485(16) -0.0059(12) -0.0137(13) -0.0036(12)
C4 0.0485(14) 0.0339(13) 0.0448(14) -0.0050(11) -0.0121(11) 0.0007(11)
C5 0.0584(18) 0.0438(16) 0.090(2) 0.0040(16) -0.0209(17) 0.0016(14)
C6 0.092(3) 0.0397(17) 0.097(3) 0.0065(17) -0.033(2) 0.0080(17)
C7 0.0404(13) 0.0357(13) 0.0475(14) -0.0024(11) -0.0122(11) 0.0000(10)
C8 0.0443(13) 0.0339(12) 0.0459(14) 0.0006(11) -0.0186(11) -0.0005(10)
C9 0.0652(18) 0.0321(13) 0.080(2) 0.0046(13) -0.0342(16) -0.0103(12)
C10 0.0608(16) 0.0319(13) 0.0485(15) -0.0005(11) -0.0201(12) -0.0054(11)
C11 0.0585(16) 0.0333(13) 0.0510(15) -0.0028(11) -0.0233(13) -0.0044(11)
C12 0.0735(18) 0.0310(13) 0.0528(16) -0.0029(11) -0.0299(14) -0.0054(12)
C13 0.0495(14) 0.0390(14) 0.0459(15) -0.0015(11) -0.0152(12) 0.0000(11)
C14 0.0496(14) 0.0341(13) 0.0472(15) 0.0012(11) -0.0191(12) -0.0047(11)
C15 0.0497(14) 0.0359(13) 0.0442(14) -0.0017(11) -0.0236(12) 0.0003(11)
C16 0.0491(14) 0.0383(13) 0.0411(14) 0.0015(11) -0.0220(11) -0.0029(11)
C17 0.0612(17) 0.0546(17) 0.0549(17) 0.0068(14) -0.0223(14) -0.0152(14)
C18 0.0559(18) 0.084(2) 0.0562(19) 0.0026(17) -0.0106(15) -0.0053(17)
C19 0.0643(19) 0.064(2) 0.0562(18) -0.0112(16) -0.0129(15) 0.0133(16)
C20 0.0674(18) 0.0400(14) 0.0530(17) -0.0072(12) -0.0222(14) 0.0050(13)
C21 0.0619(19) 0.0498(17) 0.088(2) 0.0188(17) -0.0264(17) -0.0176(15)
C28 0.099(3) 0.0515(18) 0.058(2) -0.0105(15) -0.0216(18) -0.0018(18)

loop_
_atom_type_symbol
_atom_type_description
_atom_type_scat_dispersion_real
_atom_type_scat_dispersion_imag
_atom_type_scat_source
C C 0.0033 0.0016 'International Tables Vol C Tables 4.2.6.8 and 6.1.1.4'
H H 0.0000 0.0000 'International Tables Vol C Tables 4.2.6.8 and 6.1.1.4'
F F 0.0171 0.0103 'International Tables Vol C Tables 4.2.6.8 and 6.1.1.4'
N N 0.0061 0.0033 'International Tables Vol C Tables 4.2.6.8 and 6.1.1.4'
S S 0.1246 0.1234 'International Tables Vol C Tables 4.2.6.8 and 6.1.1.4'

loop_
_geom_angle_atom_site_label_1
_geom_angle_atom_site_label_2
_geom_angle_atom_site_label_3
_geom_angle
C8 S1 C28 99.91(15)
C14 S2 C21 100.39(14)
C13 N1 C12 124.5(2)
C13 N1 C16 109.0(2)
C16 N1 C12 126.3(2)
N3 N2 C8 110.7(2)
N3 N2 C9 119.6(2)
C8 N2 C9 129.7(2)
N4 N3 N2 107.5(2)
N3 N4 C7 109.4(2)
C2 C1 H1 120.2
C6 C1 H1 120.2
C6 C1 C2 119.5(3)
C1 C2 H2 119.8
C1 C2 C3 120.5(3)
C3 C2 H2 119.8
C2 C3 H3 119.7
C2 C3 C4 120.7(3)
C4 C3 H3 119.7
C3 C4 C5 118.5(3)
C3 C4 C7 122.0(2)
C5 C4 C7 119.5(3)
C4 C5 H5 120.0
C6 C5 C4 120.1(3)
C6 C5 H5 120.0
C1 C6 C5 120.7(3)
C1 C6 H6 119.7
C5 C6 H6 119.7
N4 C7 C4 122.0(2)
N4 C7 C8 107.3(2)
C8 C7 C4 130.5(2)
N2 C8 S1 122.88(19)
N2 C8 C7 105.1(2)
C7 C8 S1 132.0(2)
N2 C9 H9A 108.6
N2 C9 H9B 108.6
N2 C9 C10 114.6(2)
H9A C9 H9B 107.6
C10 C9 H9A 108.6
C10 C9 H9B 108.6
C9 C10 H10A 109.7
C9 C10 H10B 109.7
C9 C10 C11 109.7(2)
H10A C10 H10B 108.2
C11 C10 H10A 109.7
C11 C10 H10B 109.7
C10 C11 H11A 108.9
C10 C11 H11B 108.9
H11A C11 H11B 107.7
C12 C11 C10 113.5(2)
C12 C11 H11A 108.9
C12 C11 H11B 108.9
N1 C12 C11 111.6(2)
N1 C12 H12A 109.3
N1 C12 H12B 109.3
C11 C12 H12A 109.3
C11 C12 H12B 109.3
H12A C12 H12B 108.0
N1 C13 H13 125.3
N1 C13 C14 109.4(2)
C14 C13 H13 125.3
C13 C14 S2 125.1(2)
C13 C14 C15 107.5(2)
C15 C14 S2 127.3(2)
C16 C15 C14 105.9(2)
C20 C15 C14 134.7(3)
C20 C15 C16 119.4(3)
N1 C16 C15 108.2(2)
N1 C16 C17 130.2(3)
C17 C16 C15 121.6(3)
C16 C17 H17 121.4
C18 C17 C16 117.2(3)
C18 C17 H17 121.4
C17 C18 H18 119.1
C17 C18 C19 121.8(3)
C19 C18 H18 119.1
C18 C19 H19 119.2
C20 C19 C18 121.6(3)
C20 C19 H19 119.2
C15 C20 H20 120.8
C19 C20 C15 118.3(3)
C19 C20 H20 120.8
F4 C21 S2 114.2(3)
F4 C21 F5 107.4(3)
F4 C21 F6 104.7(3)
F5 C21 S2 109.5(2)
F5 C21 F6 107.1(3)
F6 C21 S2 113.4(2)
F1 C28 S1 114.1(2)
F1 C28 F2 106.6(3)
F2 C28 S1 107.4(3)
F3 C28 S1 114.2(3)
F3 C28 F1 105.9(3)
F3 C28 F2 108.2(3)

loop_
_geom_bond_atom_site_label_1
_geom_bond_atom_site_label_2
_geom_bond_distance
S1 C8 1.738(3)
S1 C28 1.794(4)
S2 C14 1.739(3)
S2 C21 1.777(4)
F1 C28 1.306(4)
F2 C28 1.330(4)
F3 C28 1.302(4)
F4 C21 1.321(4)
F5 C21 1.323(4)
F6 C21 1.333(4)
N1 C12 1.464(3)
N1 C13 1.358(3)
N1 C16 1.379(3)
N2 N3 1.333(3)
N2 C8 1.356(3)
N2 C9 1.471(3)
N3 N4 1.319(3)
N4 C7 1.360(3)
C1 H1 0.9300
C1 C2 1.371(5)
C1 C6 1.368(5)
C2 H2 0.9300
C2 C3 1.378(4)
C3 H3 0.9300
C3 C4 1.382(4)
C4 C5 1.391(4)
C4 C7 1.467(4)
C5 H5 0.9300
C5 C6 1.383(5)
C6 H6 0.9300
C7 C8 1.380(3)
C9 H9A 0.9700
C9 H9B 0.9700
C9 C10 1.501(4)
C10 H10A 0.9700
C10 H10B 0.9700
C10 C11 1.516(3)
C11 H11A 0.9700
C11 H11B 0.9700
C11 C12 1.509(4)
C12 H12A 0.9700
C12 H12B 0.9700
C13 H13 0.9300
C13 C14 1.370(4)
C14 C15 1.430(4)
C15 C16 1.405(4)
C15 C20 1.403(4)
C16 C17 1.398(4)
C17 H17 0.9300
C17 C18 1.375(5)
C18 H18 0.9300
C18 C19 1.383(5)
C19 H19 0.9300
C19 C20 1.371(4)
C20 H20 0.9300

loop_
_geom_torsion_atom_site_label_1
_geom_torsion_atom_site_label_2
_geom_torsion_atom_site_label_3
_geom_torsion_atom_site_label_4
_geom_torsion
S2 C14 C15 C16 -177.40(19)
S2 C14 C15 C20 3.1(4)
N1 C13 C14 S2 177.93(18)
N1 C13 C14 C15 0.5(3)
N1 C16 C17 C18 -179.9(3)
N2 N3 N4 C7 0.1(3)
N2 C9 C10 C11 177.6(2)
N3 N2 C8 S1 -179.9(2)
N3 N2 C8 C7 1.0(3)
N3 N2 C9 C10 95.6(3)
N3 N4 C7 C4 -176.6(3)
N3 N4 C7 C8 0.6(3)
N4 C7 C8 S1 -179.9(2)
N4 C7 C8 N2 -0.9(3)
C1 C2 C3 C4 -0.6(4)
C2 C1 C6 C5 1.0(6)
C2 C3 C4 C5 1.8(4)
C2 C3 C4 C7 -177.1(3)
C3 C4 C5 C6 -1.6(5)
C3 C4 C7 N4 -148.3(3)
C3 C4 C7 C8 35.3(4)
C4 C5 C6 C1 0.3(6)
C4 C7 C8 S1 -3.1(5)
C4 C7 C8 N2 175.9(3)
C5 C4 C7 N4 32.8(4)
C5 C4 C7 C8 -143.7(3)
C6 C1 C2 C3 -0.8(5)
C7 C4 C5 C6 177.3(3)
C8 S1 C28 F1 -57.4(3)
C8 S1 C28 F2 -175.4(2)
C8 S1 C28 F3 64.6(3)
C8 N2 N3 N4 -0.7(3)
C8 N2 C9 C10 -86.0(4)
C9 N2 N3 N4 178.0(2)
C9 N2 C8 S1 1.6(4)
C9 N2 C8 C7 -177.5(3)
C9 C10 C11 C12 176.8(2)
C10 C11 C12 N1 179.7(2)
C12 N1 C13 C14 -176.5(2)
C12 N1 C16 C15 176.3(2)
C12 N1 C16 C17 -4.2(4)
C13 N1 C12 C11 88.1(3)
C13 N1 C16 C15 0.7(3)
C13 N1 C16 C17 -179.7(3)
C13 C14 C15 C16 -0.1(3)
C13 C14 C15 C20 -179.5(3)
C14 S2 C21 F4 60.5(3)
C14 S2 C21 F5 -178.9(3)
C14 S2 C21 F6 -59.4(3)
C14 C15 C16 N1 -0.4(3)
C14 C15 C16 C17 -180.0(2)
C14 C15 C20 C19 -179.9(3)
C15 C16 C17 C18 -0.4(4)
C16 N1 C12 C11 -86.8(3)
C16 N1 C13 C14 -0.8(3)
C16 C15 C20 C19 0.7(4)
C16 C17 C18 C19 1.0(5)
C17 C18 C19 C20 -0.8(5)
C18 C19 C20 C15 -0.1(4)
C20 C15 C16 N1 179.1(2)
C20 C15 C16 C17 -0.4(4)
C21 S2 C14 C13 96.1(3)
C21 S2 C14 C15 -86.9(3)
C28 S1 C8 N2 -92.9(2)
C28 S1 C8 C7 85.9(3)
